data_4345897
loop_
_publ_author_name
'Ovens, Jeffrey S.'
'Leznoff, Daniel B.'

_publ_section_title
;
 Thermal Expansion Behavior of M(I)[AuX2(CN)2]-Based Coordination Polymers
 (M = Ag, Cu; X = CN, Cl, Br).
;
_journal_issue 13
_journal_name_full 'Inorganic chemistry'
_journal_page_first 7332
_journal_page_last 7343
_journal_paper_doi 10.1021/acs.inorgchem.6b03153
_journal_volume 56
_journal_year 2017
_chemical_formula_sum 'C4 Ag Au N4'
_chemical_formula_weight 408.92
_space_group_crystal_system monoclinic
_space_group_IT_number 13
_space_group_name_Hall '-P 2yac'
_space_group_name_H-M_alt 'P 1 2/n 1'
_symmetry_space_group_name_Hall '-P 2yac'
_symmetry_space_group_name_H-M 'P 1 2/n 1'
_cell_angle_alpha 90
_cell_angle_beta 101.616(5)
_cell_angle_gamma 90
_cell_formula_units_Z 2
_cell_length_a 6.325(3)
_cell_length_b 4.939(2)
_cell_length_c 12.944(6)
_cell_measurement_reflns_used 2172
_cell_measurement_temperature 296(2)
_cell_measurement_theta_max 26.77
_cell_measurement_theta_min 3.21
_cell_volume 396.1(3)
_computing_cell_refinement 'Bruker SAINT'
_computing_data_collection 'Bruker APEX2'
_computing_data_reduction 'Bruker SAINT'
_computing_structure_refinement 'SHELXL-2013 (Sheldrick, 2013)'
_computing_structure_solution
; 
Bruker Intrinsic Phasing (Sheldrick, 2012) 
;
_diffrn_ambient_temperature 296(2)
_diffrn_measured_fraction_theta_full 0.999
_diffrn_measured_fraction_theta_max 0.996
_diffrn_measurement_device_type 'Bruker APEX-II CCD'
_diffrn_measurement_method '\w and \f scans'
_diffrn_radiation_monochromator graphite
_diffrn_radiation_type MoK\a
_diffrn_radiation_wavelength 0.71073
_diffrn_reflns_av_unetI/netI 0.0385
_diffrn_reflns_Laue_measured_fraction_full 0.999
_diffrn_reflns_Laue_measured_fraction_max 0.996
_diffrn_reflns_limit_h_max 8
_diffrn_reflns_limit_h_min -8
_diffrn_reflns_limit_k_max 6
_diffrn_reflns_limit_k_min 0
_diffrn_reflns_limit_l_max 16
_diffrn_reflns_limit_l_min 0
_diffrn_reflns_number 912
_diffrn_reflns_point_group_measured_fraction_full 0.999
_diffrn_reflns_point_group_measured_fraction_max 0.996
_diffrn_reflns_theta_full 25.242
_diffrn_reflns_theta_max 27.480
_diffrn_reflns_theta_min 3.213
_exptl_absorpt_coefficient_mu 20.896
_exptl_absorpt_correction_T_max 0.7457
_exptl_absorpt_correction_T_min 0.4030
_exptl_absorpt_correction_type multi-scan
_exptl_absorpt_process_details SADABS
_exptl_crystal_colour colourless
_exptl_crystal_density_diffrn 3.428
_exptl_crystal_description plate
_exptl_crystal_F_000 356
_exptl_crystal_size_max 0.222
_exptl_crystal_size_mid 0.128
_exptl_crystal_size_min 0.022
_refine_diff_density_max 1.499
_refine_diff_density_min -1.290
_refine_diff_density_rms 0.317
_refine_ls_extinction_expression
;
 'Fc^*^=kFc[1+0.001xFc^2^\l^3^/sin(2\q)]^-1/4^'
;
_refine_ls_extinction_method none
_refine_ls_goodness_of_fit_ref 1.039
_refine_ls_hydrogen_treatment undef
_refine_ls_matrix_type full
_refine_ls_number_parameters 49
_refine_ls_number_reflns 912
_refine_ls_number_restraints 0
_refine_ls_restrained_S_all 1.039
_refine_ls_R_factor_all 0.0456
_refine_ls_R_factor_gt 0.0365
_refine_ls_shift/su_max 0.000
_refine_ls_shift/su_mean 0.000
_refine_ls_structure_factor_coef Fsqd
_refine_ls_weighting_details
;
 w=1/[\s^2^(Fo^2^)+(0.0773P)^2^]
 where P=(Fo^2^+2Fc^2^)/3
;
_refine_ls_weighting_scheme calc
_refine_ls_wR_factor_gt 0.0994
_refine_ls_wR_factor_ref 0.1108
_reflns_number_gt 767
_reflns_number_total 912
_reflns_threshold_expression 'I > 2\s(I)'
_cod_data_source_file ic6b03153_si_002.cif
_cod_data_source_block Ag-Au3CN
_cod_database_code 4345897
_shelx_space_group_comment
;
The symmetry employed for this shelxl refinement is uniquely defined
by the following loop, which should always be used as a source of
symmetry information in preference to the above space-group names.
They are only intended as comments.
;
_shelxl_version_number 2013-2

loop_
_space_group_symop_operation_xyz
'x, y, z'
'-x+1/2, y, -z+1/2'
'-x, -y, -z'
'x-1/2, -y, z-1/2'

loop_
_atom_site_label
_atom_site_type_symbol
_atom_site_fract_x
_atom_site_fract_y
_atom_site_fract_z
_atom_site_U_iso_or_equiv
_atom_site_adp_type
_atom_site_occupancy
_atom_site_site_symmetry_order
_atom_site_calc_flag
_atom_site_refinement_flags_posn
_atom_site_refinement_flags_adp
_atom_site_refinement_flags_occupancy
Au1 Au 0.5000 0.5000 0.0000 0.0334(2) Uani 1 2 d S . P
Ag1 Ag -0.2500 0.7253(2) -0.2500 0.0498(4) Uani 1 2 d S T P
N1 N 0.0460(19) 0.553(2) -0.1505(10) 0.057(3) Uani 1 1 d . . .
N2 N 0.374(3) 0.9763(17) 0.1350(12) 0.058(3) Uani 1 1 d . . .
C1 C 0.213(2) 0.5307(18) -0.0948(10) 0.045(3) Uani 1 1 d . . .
C2 C 0.4200(17) 0.801(2) 0.0893(9) 0.042(2) Uani 1 1 d . . .

loop_
_atom_site_aniso_label
_atom_site_aniso_U_11
_atom_site_aniso_U_22
_atom_site_aniso_U_33
_atom_site_aniso_U_23
_atom_site_aniso_U_13
_atom_site_aniso_U_12
Au1 0.0311(3) 0.0342(3) 0.0332(3) 0.00337(17) 0.0027(2) 0.00312(16)
Ag1 0.0407(6) 0.0619(8) 0.0432(6) 0.000 -0.0002(4) 0.000
N1 0.050(6) 0.061(6) 0.054(6) 0.008(5) -0.003(5) 0.009(5)
N2 0.060(8) 0.055(7) 0.063(8) -0.008(4) 0.019(6) 0.008(4)
C1 0.043(6) 0.041(6) 0.046(6) 0.002(4) 0.000(5) 0.006(4)
C2 0.047(5) 0.036(5) 0.045(5) -0.002(4) 0.015(4) 0.003(4)

loop_
_atom_type_symbol
_atom_type_description
_atom_type_scat_dispersion_real
_atom_type_scat_dispersion_imag
_atom_type_scat_source
C C 0.0033 0.0016 'International Tables Vol C Tables 4.2.6.8 and 6.1.1.4'
N N 0.0061 0.0033 'International Tables Vol C Tables 4.2.6.8 and 6.1.1.4'
Ag Ag -0.8971 1.1015 'International Tables Vol C Tables 4.2.6.8 and 6.1.1.4'
Au Au -2.0133 8.8022 'International Tables Vol C Tables 4.2.6.8 and 6.1.1.4'

loop_
_geom_angle_atom_site_label_1
_geom_angle_atom_site_label_2
_geom_angle_atom_site_label_3
_geom_angle
_geom_angle_site_symmetry_1
_geom_angle_site_symmetry_3
C1 Au1 C1 180.0 . 3_665
C1 Au1 C2 90.3(5) . 3_665
C1 Au1 C2 89.7(5) 3_665 3_665
C1 Au1 C2 89.7(5) . .
C1 Au1 C2 90.3(5) 3_665 .
C2 Au1 C2 180.0 3_665 .
N1 Ag1 N1 134.8(6) . 2_454
N1 Ag1 N2 103.0(5) . 3_575
N1 Ag1 N2 105.0(5) 2_454 3_575
N1 Ag1 N2 105.0(5) . 4_575
N1 Ag1 N2 103.0(5) 2_454 4_575
N2 Ag1 N2 101.9(5) 3_575 4_575
C1 N1 Ag1 162.9(9) . .
C2 N2 Ag1 168.3(10) . 3_575
N1 C1 Au1 178.9(10) . .
N2 C2 Au1 176.7(11) . .

loop_
_geom_bond_atom_site_label_1
_geom_bond_atom_site_label_2
_geom_bond_distance
_geom_bond_site_symmetry_2
Au1 C1 1.981(13) .
Au1 C1 1.981(13) 3_665
Au1 C2 2.008(10) 3_665
Au1 C2 2.008(10) .
Ag1 N1 2.218(11) .
Ag1 N1 2.218(11) 2_454
Ag1 N2 2.340(11) 3_575
Ag1 N2 2.340(11) 4_575
N1 C1 1.159(18) .
N2 C2 1.121(13) .
N2 Ag1 2.340(11) 3_575
